data_8100769
loop_
_publ_author_name
'Fleck, Michel'

_publ_section_title
;
Crystal structure of diaqualutetium(III) succinate dihydrate, Lu(H~2~O)
~2~(C~4~H~4~O~4~)~1.5 ~&#x00B7; 2H~2~O, the first succinate of a trivalent 
cation
;
_journal_issue 4
_journal_name_full 'Zeitschrift f\"ur Kristallographie - New Crystal Structures'
_journal_page_first 569
_journal_page_last 570
_journal_volume 217
_journal_year 2002
_chemical_formula_moiety 'Lu, 1.5 (C4 H4 O4), 4 (H2 O)'
_chemical_formula_structural 'Lu (C4 H4 O4)1.5(H2 O)2 . 2H2 O'
_chemical_formula_sum 'C6 H14 Lu O10'
_chemical_formula_weight 421.14
_chemical_name_common Lutetiumsuccinate-Hydrate
_space_group_IT_number 14
_symmetry_cell_setting monoclinic
_symmetry_space_group_name_Hall '-P 2ybc'
_symmetry_space_group_name_H-M 'P 1 21/c 1'
_cell_angle_alpha 90.00
_cell_angle_beta 97.38(3)
_cell_angle_gamma 90.00
_cell_formula_units_Z 4
_cell_length_a 5.2240(10)
_cell_length_b 26.055(5)
_cell_length_c 8.800(2)
_cell_measurement_temperature 293(2)
_cell_volume 1187.9(4)
_diffrn_ambient_temperature 293(2)
_exptl_crystal_density_diffrn 2.355
_cod_original_sg_symbol_H-M 'P 21/c'
_cod_original_formula_sum 'C6 H14 Lu1 O10'
_cod_database_code 8100769

loop_
_symmetry_equiv_pos_as_xyz
'x, y, z'
'-x, y+1/2, -z+1/2'
'-x, -y, -z'
'x, -y-1/2, z-1/2'

loop_
_atom_site_label
_atom_site_type_symbol
_atom_site_fract_x
_atom_site_fract_y
_atom_site_fract_z
_atom_site_U_iso_or_equiv
_atom_site_adp_type
_atom_site_occupancy
_atom_site_symmetry_multiplicity
_atom_site_Wyckoff_symbol
_atom_site_calc_flag
_atom_site_refinement_flags
_atom_site_disorder_assembly
_atom_site_disorder_group
Lu Lu 0.40348(2) 0.340833(4) 0.521439(12) 0.02301(18) Uani 1 4 e d . . .
O11A O 0.6000(4) 0.16646(9) 0.8076(2) 0.0346(5) Uani 1 4 e d . . .
O12A O 1.0041(4) 0.16387(10) 0.9103(3) 0.0408(6) Uani 1 4 e d . . .
C1A C 0.8350(5) 0.16850(10) 0.7954(3) 0.0250(5) Uani 1 4 e d . . .
C2A C 0.9236(6) 0.17597(12) 0.6417(3) 0.0303(6) Uani 1 4 e d . . .
H2A1 H 1.005(7) 0.1442(15) 0.620(4) 0.035(9) Uiso 1 4 e d . . .
H2A2 H 1.056(9) 0.2016(19) 0.649(5) 0.058(13) Uiso 1 4 e d . . .
C3A C 0.7100(7) 0.18985(12) 0.5159(3) 0.0328(6) Uani 1 4 e d . . .
H3A1 H 0.586(8) 0.1647(16) 0.513(5) 0.044(11) Uiso 1 4 e d . . .
H3A2 H 0.769(9) 0.1943(18) 0.421(5) 0.057(12) Uiso 1 4 e d . . .
C4A C 0.5868(5) 0.24140(10) 0.5330(3) 0.0259(5) Uani 1 4 e d . . .
O41A O 0.3731(4) 0.25162(8) 0.4539(2) 0.0328(5) Uani 1 4 e d . . .
O42A O 0.6977(4) 0.27586(7) 0.6198(2) 0.0282(4) Uani 1 4 e d . . .
O11B O 0.1887(4) 0.41599(8) 0.6099(3) 0.0348(5) Uani 1 4 e d . . .
O12B O 0.3578(5) 0.42179(9) 0.3963(3) 0.0472(6) Uani 1 4 e d . . .
C1B C 0.2197(6) 0.44039(12) 0.4895(4) 0.0401(7) Uani 1 4 e d . . .
C2B C 0.0903(10) 0.49114(17) 0.4508(6) 0.0681(14) Uani 1 4 e d . . .
H2B1 H 0.2238 0.5170 0.4500 0.050 Uiso 1 4 e calc R . .
H2B2 H 0.0005 0.4889 0.3474 0.050 Uiso 1 4 e calc R . .
O1W O 0.7134(4) 0.38393(9) 0.6794(3) 0.0343(5) Uani 1 4 e d . . .
H1W1 H 0.696(9) 0.4022(18) 0.747(5) 0.052(13) Uiso 1 4 e d . . .
H2W1 H 0.845(10) 0.3877(19) 0.660(5) 0.060(15) Uiso 1 4 e d . . .
O2W O 0.1987(4) 0.30923(8) 0.7173(2) 0.0298(4) Uani 1 4 e d . . .
H1W2 H 0.065(8) 0.2985(15) 0.690(4) 0.037(10) Uiso 1 4 e d . . .
H2W2 H 0.255(8) 0.2896(17) 0.787(5) 0.052(12) Uiso 1 4 e d . . .
O3W O 0.7512(7) 0.44595(12) 0.9379(4) 0.0555(7) Uani 1 4 e d . . .
H1W3 H 0.738(9) 0.477(2) 0.905(5) 0.061(14) Uiso 1 4 e d . . .
H2W3 H 0.914(8) 0.4390(18) 0.993(5) 0.050 Uiso 1 4 e d . . .
O4W O 0.2861(7) 0.44718(13) 0.0903(4) 0.0600(8) Uani 1 4 e d . . .
H1W4 H 0.415(9) 0.4386(19) 0.050(5) 0.050 Uiso 1 4 e d . . .
H2W4 H 0.302(10) 0.440(2) 0.187(6) 0.070(16) Uiso 1 4 e d . . .

loop_
_atom_site_aniso_label
_atom_site_aniso_U_11
_atom_site_aniso_U_22
_atom_site_aniso_U_33
_atom_site_aniso_U_23
_atom_site_aniso_U_13
_atom_site_aniso_U_12
Lu 0.02240(18) 0.02292(19) 0.02382(18) 0.00131(4) 0.00336(4) 0.00240(3)
O11A 0.0249(9) 0.0474(13) 0.0321(11) -0.0025(9) 0.0063(8) -0.0053(8)
O12A 0.0330(11) 0.0557(15) 0.0313(11) -0.0022(9) -0.0051(9) -0.0012(10)
C1A 0.0246(11) 0.0217(11) 0.0286(12) -0.0002(9) 0.0035(9) -0.0010(9)
C2A 0.0315(13) 0.0290(13) 0.0325(14) 0.0047(11) 0.0122(11) 0.0077(11)
C3A 0.0472(17) 0.0282(13) 0.0238(12) -0.0002(10) 0.0077(11) 0.0091(12)
C4A 0.0280(12) 0.0255(12) 0.0248(11) 0.0004(9) 0.0060(9) 0.0017(9)
O41A 0.0323(10) 0.0304(10) 0.0337(10) -0.0060(8) -0.0038(8) 0.0017(8)
O42A 0.0262(9) 0.0256(9) 0.0317(10) -0.0011(7) 0.0002(7) 0.0006(7)
O11B 0.0327(10) 0.0291(10) 0.0445(12) 0.0020(8) 0.0123(9) 0.0050(8)
O12B 0.0555(15) 0.0365(12) 0.0542(14) 0.0157(11) 0.0250(12) 0.0155(11)
C1B 0.0374(16) 0.0276(14) 0.057(2) 0.0096(13) 0.0144(14) 0.0068(12)
C2B 0.084(3) 0.043(2) 0.086(3) 0.027(2) 0.044(3) 0.034(2)
O1W 0.0280(10) 0.0339(11) 0.0422(12) -0.0101(9) 0.0091(9) -0.0020(8)
O2W 0.0254(10) 0.0340(11) 0.0294(10) 0.0076(8) 0.0007(8) -0.0006(8)
O3W 0.0657(19) 0.0467(16) 0.0539(16) -0.0051(13) 0.0071(14) -0.0023(14)
O4W 0.073(2) 0.0558(18) 0.0525(18) 0.0112(14) 0.0145(15) 0.0060(15)

loop_
_geom_bond_atom_site_label_1
_geom_bond_atom_site_label_2
_geom_bond_distance
_geom_bond_site_symmetry_2
_geom_bond_publ_flag
Lu O12A 2.191(2) 4_465 ?
Lu O11A 2.264(2) 4_565 ?
Lu O1W 2.288(2) . ?
Lu O2W 2.295(2) . ?
Lu O42A 2.3739(19) . ?
Lu O12B 2.377(2) . ?
Lu O41A 2.399(2) . ?
Lu O11B 2.434(2) . ?
O11A C1A 1.247(3) . ?
O12A C1A 1.260(3) . ?
C1A C2A 1.497(4) . ?
C2A C3A 1.512(4) . ?
C2A H2A1 0.96(4) . ?
C2A H2A2 0.96(5) . ?
C3A C4A 1.505(4) . ?
C3A H3A1 0.92(4) . ?
C3A H3A2 0.93(5) . ?
C4A O41A 1.265(3) . ?
C4A O42A 1.269(3) . ?
O11B C1B 1.264(4) . ?
O12B C1B 1.257(4) . ?
C1B C2B 1.504(5) . ?
C2B C2B 1.437(8) 3_566 ?
C2B H2B1 0.9700 . ?
C2B H2B2 0.9700 . ?
O1W H1W1 0.78(5) . ?
O1W H2W1 0.74(5) . ?
O2W H1W2 0.76(4) . ?
O2W H2W2 0.83(5) . ?
O3W H1W3 0.87(5) . ?
O3W H2W3 0.94(4) . ?
O4W H1W4 0.83(5) . ?
O4W H2W4 0.86(5) . ?
